data_4127265
loop_
_publ_author_name
'Zeng, Jing'
'Wang, Ruobin'
'Zhang, Shuxin'
'Fang, Jing'
'Liu, Shanshan'
'Sun, Guangfei'
'Xu, Bingbing'
'Xiao, Ying'
'Fu, Dengxian'
'Zhang, Wenqi'
'Hu, Yixin'
'Wan, Qian'

_publ_section_title
;
 Hydrogen-Bonding-Assisted Exogenous Nucleophilic Reagent Effect for
 \b-Selective Glycosylation of Rare 3-Amino Sugars.
;
_journal_issue 21
_journal_name_full 'Journal of the American Chemical Society'
_journal_page_first 8509
_journal_page_last 8515
_journal_paper_doi 10.1021/jacs.9b01862
_journal_volume 141
_journal_year 2019
_chemical_absolute_configuration s
_chemical_formula_sum 'C14 H18 N2 O8 S'
_chemical_formula_weight 374.36
_space_group_crystal_system orthorhombic
_space_group_IT_number 19
_space_group_name_Hall 'P 2ac 2ab'
_space_group_name_H-M_alt 'P 21 21 21'
_symmetry_space_group_name_Hall 'P 2ac 2ab'
_symmetry_space_group_name_H-M 'P 21 21 21'
_atom_sites_solution_hydrogens mixed
_audit_creation_method SHELXL-2014/7
_cell_angle_alpha 90
_cell_angle_beta 90
_cell_angle_gamma 90
_cell_formula_units_Z 4
_cell_length_a 7.6915(3)
_cell_length_b 13.4945(6)
_cell_length_c 16.2687(7)
_cell_measurement_reflns_used 9944
_cell_measurement_temperature 294(2)
_cell_measurement_theta_max 68.93
_cell_measurement_theta_min 6.37
_cell_volume 1688.58(12)
_computing_cell_refinement 'Bruker SAINT'
_computing_data_collection 'Bruker APEX2'
_computing_data_reduction 'Bruker SAINT'
_computing_molecular_graphics 'Bruker SHELXTL'
_computing_publication_material 'Bruker SHELXTL'
_computing_structure_refinement 'SHELXL-2014/7 (Sheldrick, 2014)'
_computing_structure_solution 'SHELXS-97 (Sheldrick, 2008)'
_diffrn_ambient_temperature 294(2)
_diffrn_measured_fraction_theta_full 0.981
_diffrn_measured_fraction_theta_max 0.980
_diffrn_measurement_device_type 'Bruker APEX-II CCD'
_diffrn_measurement_method '\f and \w scans'
_diffrn_radiation_type CuK\a
_diffrn_radiation_wavelength 1.54178
_diffrn_reflns_av_R_equivalents 0.0600
_diffrn_reflns_av_unetI/netI 0.0535
_diffrn_reflns_Laue_measured_fraction_full 0.981
_diffrn_reflns_Laue_measured_fraction_max 0.980
_diffrn_reflns_limit_h_max 7
_diffrn_reflns_limit_h_min -8
_diffrn_reflns_limit_k_max 15
_diffrn_reflns_limit_k_min -14
_diffrn_reflns_limit_l_max 18
_diffrn_reflns_limit_l_min -19
_diffrn_reflns_number 9214
_diffrn_reflns_point_group_measured_fraction_full 0.969
_diffrn_reflns_point_group_measured_fraction_max 0.968
_diffrn_reflns_theta_full 64.982
_diffrn_reflns_theta_max 64.982
_diffrn_reflns_theta_min 6.365
_exptl_absorpt_coefficient_mu 2.136
_exptl_absorpt_correction_type none
_exptl_crystal_colour colorless
_exptl_crystal_density_diffrn 1.473
_exptl_crystal_description block
_exptl_crystal_F_000 784
_exptl_crystal_size_max 0.300
_exptl_crystal_size_mid 0.200
_exptl_crystal_size_min 0.200
_refine_diff_density_max 0.346
_refine_diff_density_min -0.514
_refine_diff_density_rms 0.094
_refine_ls_abs_structure_details
; 
 Flack x determined using 1116 quotients [(I+)-(I-)]/[(I+)+(I-)] 
 (Parsons, Flack and Wagner, Acta Cryst. B69 (2013) 249-259). 
;
_refine_ls_abs_structure_Flack 0.109(8)
_refine_ls_extinction_coef 0.046(3)
_refine_ls_extinction_expression Fc^*^=kFc[1+0.001xFc^2^\l^3^/sin(2\q)]^-1/4^
_refine_ls_extinction_method 'SHELXL-2014/7 (Sheldrick 2014'
_refine_ls_goodness_of_fit_ref 1.125
_refine_ls_hydrogen_treatment mixed
_refine_ls_matrix_type full
_refine_ls_number_parameters 233
_refine_ls_number_reflns 2770
_refine_ls_number_restraints 0
_refine_ls_restrained_S_all 1.125
_refine_ls_R_factor_all 0.0469
_refine_ls_R_factor_gt 0.0450
_refine_ls_shift/su_max 0.033
_refine_ls_shift/su_mean 0.001
_refine_ls_structure_factor_coef Fsqd
_refine_ls_weighting_details 'w=1/[\s^2^(Fo^2^)+(0.0815P)^2^+0.2726P] where P=(Fo^2^+2Fc^2^)/3'
_refine_ls_weighting_scheme calc
_refine_ls_wR_factor_gt 0.1146
_refine_ls_wR_factor_ref 0.1211
_reflns_Friedel_coverage 0.701
_reflns_Friedel_fraction_full 0.952
_reflns_Friedel_fraction_max 0.952
_reflns_number_gt 2752
_reflns_number_total 2770
_reflns_threshold_expression 'I > 2\s(I)'
_cod_data_source_file ja9b01862_si_002.cif
_cod_data_source_block cu_170508h_0m
_cod_depositor_comments 'Adding full bibliography for 4127265.cif.'
_cod_database_code 4127265
_shelx_shelxl_version_number 2014/7
_shelx_space_group_comment
; 
The symmetry employed for this shelxl refinement is uniquely defined 
by the following loop, which should always be used as a source of 
symmetry information in preference to the above space-group names. 
They are only intended as comments. 
;
_shelx_estimated_absorpt_t_min 0.567
_shelx_estimated_absorpt_t_max 0.675

loop_
_space_group_symop_operation_xyz
'x, y, z'
'-x+1/2, -y, z+1/2'
'-x, y+1/2, -z+1/2'
'x+1/2, -y+1/2, -z'

loop_
_atom_site_label
_atom_site_type_symbol
_atom_site_fract_x
_atom_site_fract_y
_atom_site_fract_z
_atom_site_U_iso_or_equiv
_atom_site_adp_type
_atom_site_occupancy
_atom_site_site_symmetry_order
_atom_site_calc_flag
_atom_site_refinement_flags_posn
_atom_site_refinement_flags_adp
C1 C 0.1656(4) 0.5229(2) 0.19042(18) 0.0245(7) Uani 1 1 d . .
H1A H 0.0468 0.4975 0.1958 0.029 Uiso 1 1 calc R U
C2 C 0.1605(4) 0.6366(2) 0.19632(18) 0.0286(8) Uani 1 1 d . .
H2 H 0.0942 0.6556 0.2453 0.034 Uiso 1 1 calc R U
C3 C 0.3416(5) 0.6811(2) 0.2018(2) 0.0348(8) Uani 1 1 d . .
H3 H 0.4074 0.6660 0.1517 0.042 Uiso 1 1 calc R U
C4 C 0.4478(5) 0.5356(3) 0.26829(19) 0.0307(7) Uani 1 1 d . .
H4 H 0.5064 0.5132 0.3185 0.037 Uiso 1 1 calc R U
C5 C 0.2735(5) 0.4844(3) 0.26235(19) 0.0312(8) Uani 1 1 d . .
H5A H 0.2098 0.4946 0.3131 0.037 Uiso 1 1 calc R U
H5B H 0.2917 0.4137 0.2557 0.037 Uiso 1 1 calc R U
C6 C -0.0941(5) 0.6878(3) 0.1253(2) 0.0360(8) Uani 1 1 d . .
C7 C -0.1588(6) 0.7356(4) 0.0492(3) 0.0568(12) Uani 1 1 d . .
H7A H -0.2825 0.7441 0.0528 0.085 Uiso 1 1 calc R U
H7B H -0.1315 0.6946 0.0027 0.085 Uiso 1 1 calc R U
H7C H -0.1044 0.7992 0.0427 0.085 Uiso 1 1 calc R U
C8 C 0.3382(8) 0.7913(3) 0.2162(4) 0.0749(19) Uani 1 1 d . .
H8A H 0.2761 0.8051 0.2661 0.112 Uiso 1 1 calc R U
H8B H 0.2811 0.8233 0.1710 0.112 Uiso 1 1 calc R U
H8C H 0.4550 0.8156 0.2208 0.112 Uiso 1 1 calc R U
C9 C 0.1289(4) 0.3207(2) 0.03870(19) 0.0237(7) Uani 1 1 d . .
C10 C 0.1107(5) 0.2694(3) -0.03452(19) 0.0304(7) Uani 1 1 d . .
H10 H 0.1018 0.3034 -0.0840 0.036 Uiso 1 1 calc R U
C11 C 0.1059(5) 0.1666(3) -0.0333(2) 0.0304(7) Uani 1 1 d . .
H11 H 0.0925 0.1306 -0.0816 0.037 Uiso 1 1 calc R U
C12 C 0.1215(4) 0.1195(2) 0.0408(2) 0.0265(7) Uani 1 1 d . .
C13 C 0.1443(6) 0.1686(3) 0.1141(2) 0.0361(8) Uani 1 1 d . .
H13 H 0.1580 0.1341 0.1631 0.043 Uiso 1 1 calc R U
C14 C 0.1461(5) 0.2709(3) 0.11233(19) 0.0369(8) Uani 1 1 d . .
H14 H 0.1589 0.3063 0.1610 0.044 Uiso 1 1 calc R U
N1 N 0.2363(4) 0.4903(2) 0.11144(15) 0.0267(6) Uani 1 1 d . .
H1 H 0.349(6) 0.494(3) 0.105(2) 0.032 Uiso 1 1 d . U
N2 N 0.1124(4) 0.0102(2) 0.04336(18) 0.0345(7) Uani 1 1 d . .
O1 O -0.1816(4) 0.6590(3) 0.1821(2) 0.0574(9) Uani 1 1 d . .
O2 O 0.0797(3) 0.67937(18) 0.12497(14) 0.0321(6) Uani 1 1 d . .
O3 O 0.4278(3) 0.63957(18) 0.27205(15) 0.0359(6) Uani 1 1 d . .
O4 O 0.5485(3) 0.50749(19) 0.20022(16) 0.0358(6) Uani 1 1 d . .
H4A H 0.6197 0.5511 0.1901 0.054 Uiso 1 1 calc R U
O5 O -0.0533(4) 0.4803(2) 0.0497(2) 0.0512(8) Uani 1 1 d . .
O6 O 0.2075(5) 0.48067(19) -0.03852(16) 0.0480(8) Uani 1 1 d . .
O7 O 0.1415(7) -0.0297(2) 0.1083(2) 0.0724(12) Uani 1 1 d . .
O8 O 0.0749(4) -0.03395(19) -0.01926(17) 0.0412(7) Uani 1 1 d . .
S1 S 0.12249(11) 0.45248(6) 0.03564(5) 0.0291(3) Uani 1 1 d . .

loop_
_atom_site_aniso_label
_atom_site_aniso_U_11
_atom_site_aniso_U_22
_atom_site_aniso_U_33
_atom_site_aniso_U_23
_atom_site_aniso_U_13
_atom_site_aniso_U_12
C1 0.0265(17) 0.0300(17) 0.0170(14) -0.0006(12) 0.0014(11) -0.0045(12)
C2 0.038(2) 0.0290(16) 0.0182(15) -0.0026(13) -0.0021(12) 0.0045(13)
C3 0.044(2) 0.0274(16) 0.0325(18) -0.0026(14) -0.0131(14) -0.0046(14)
C4 0.0415(19) 0.0328(17) 0.0178(15) -0.0026(13) -0.0068(12) 0.0037(14)
C5 0.0406(19) 0.0334(17) 0.0196(15) 0.0069(13) -0.0002(13) -0.0036(14)
C6 0.0331(19) 0.0391(18) 0.0358(18) -0.0006(15) -0.0046(15) 0.0005(14)
C7 0.047(2) 0.062(3) 0.061(3) 0.015(2) -0.0199(19) 0.001(2)
C8 0.092(4) 0.030(2) 0.102(4) -0.004(2) -0.053(4) -0.002(2)
C9 0.0326(16) 0.0186(14) 0.0199(14) -0.0020(11) -0.0020(14) -0.0025(11)
C10 0.044(2) 0.0311(17) 0.0161(14) 0.0008(12) -0.0048(14) -0.0014(14)
C11 0.045(2) 0.0262(17) 0.0202(15) -0.0037(13) -0.0045(15) -0.0021(13)
C12 0.0288(17) 0.0231(16) 0.0276(15) 0.0004(12) 0.0006(15) 0.0008(12)
C13 0.055(2) 0.0350(17) 0.0186(16) 0.0079(13) -0.0033(15) -0.0010(16)
C14 0.059(2) 0.0365(18) 0.0158(15) -0.0044(13) -0.0045(14) -0.0044(17)
N1 0.0261(15) 0.0331(13) 0.0208(14) -0.0094(11) -0.0027(10) -0.0030(10)
N2 0.0396(17) 0.0282(15) 0.0358(17) 0.0046(13) -0.0006(15) 0.0046(12)
O1 0.0373(16) 0.087(2) 0.0474(17) 0.0040(16) 0.0023(12) -0.0017(15)
O2 0.0323(13) 0.0362(12) 0.0277(12) 0.0052(10) -0.0042(9) 0.0007(9)
O3 0.0461(16) 0.0332(13) 0.0283(12) -0.0066(10) -0.0143(10) -0.0020(10)
O4 0.0342(13) 0.0402(13) 0.0330(13) -0.0054(11) -0.0008(10) -0.0001(10)
O5 0.0391(15) 0.0407(15) 0.074(2) -0.0190(14) -0.0291(14) 0.0062(11)
O6 0.087(2) 0.0361(14) 0.0205(12) 0.0055(10) -0.0123(13) -0.0161(13)
O7 0.133(3) 0.0353(15) 0.0491(19) 0.0161(14) -0.026(2) 0.0056(19)
O8 0.0500(16) 0.0277(13) 0.0460(15) -0.0074(11) -0.0054(11) -0.0008(11)
S1 0.0397(5) 0.0248(4) 0.0228(5) -0.0024(3) -0.0121(3) -0.0017(3)

loop_
_atom_type_symbol
_atom_type_description
_atom_type_scat_dispersion_real
_atom_type_scat_dispersion_imag
_atom_type_scat_source
C C 0.0181 0.0091 'International Tables Vol C Tables 4.2.6.8 and 6.1.1.4'
H H 0.0000 0.0000 'International Tables Vol C Tables 4.2.6.8 and 6.1.1.4'
N N 0.0311 0.0180 'International Tables Vol C Tables 4.2.6.8 and 6.1.1.4'
O O 0.0492 0.0322 'International Tables Vol C Tables 4.2.6.8 and 6.1.1.4'
S S 0.3331 0.5567 'International Tables Vol C Tables 4.2.6.8 and 6.1.1.4'

loop_
_geom_angle_atom_site_label_1
_geom_angle_atom_site_label_2
_geom_angle_atom_site_label_3
_geom_angle
N1 C1 C5 111.6(3)
N1 C1 C2 111.4(2)
C5 C1 C2 107.8(2)
N1 C1 H1A 108.6
C5 C1 H1A 108.6
C2 C1 H1A 108.6
O2 C2 C3 106.5(3)
O2 C2 C1 111.2(2)
C3 C2 C1 112.0(3)
O2 C2 H2 109.0
C3 C2 H2 109.0
C1 C2 H2 109.0
O3 C3 C8 105.6(3)
O3 C3 C2 108.4(3)
C8 C3 C2 112.5(4)
O3 C3 H3 110.1
C8 C3 H3 110.1
C2 C3 H3 110.1
O4 C4 O3 111.2(3)
O4 C4 C5 108.4(3)
O3 C4 C5 111.1(3)
O4 C4 H4 108.7
O3 C4 H4 108.7
C5 C4 H4 108.7
C4 C5 C1 112.1(3)
C4 C5 H5A 109.2
C1 C5 H5A 109.2
C4 C5 H5B 109.2
C1 C5 H5B 109.2
H5A C5 H5B 107.9
O1 C6 O2 122.1(3)
O1 C6 C7 126.3(4)
O2 C6 C7 111.6(3)
C6 C7 H7A 109.5
C6 C7 H7B 109.5
H7A C7 H7B 109.5
C6 C7 H7C 109.5
H7A C7 H7C 109.5
H7B C7 H7C 109.5
C3 C8 H8A 109.5
C3 C8 H8B 109.5
H8A C8 H8B 109.5
C3 C8 H8C 109.5
H8A C8 H8C 109.5
H8B C8 H8C 109.5
C14 C9 C10 120.8(3)
C14 C9 S1 120.9(2)
C10 C9 S1 118.2(3)
C9 C10 C11 119.3(3)
C9 C10 H10 120.3
C11 C10 H10 120.3
C12 C11 C10 118.4(3)
C12 C11 H11 120.8
C10 C11 H11 120.8
C11 C12 C13 123.4(3)
C11 C12 N2 119.0(3)
C13 C12 N2 117.6(3)
C12 C13 C14 117.8(3)
C12 C13 H13 121.1
C14 C13 H13 121.1
C9 C14 C13 120.3(3)
C9 C14 H14 119.9
C13 C14 H14 119.9
C1 N1 S1 124.8(2)
C1 N1 H1 117(3)
S1 N1 H1 118(3)
O7 N2 O8 124.0(3)
O7 N2 C12 117.5(3)
O8 N2 C12 118.5(3)
C6 O2 C2 117.5(3)
C4 O3 C3 113.8(2)
C4 O4 H4A 109.5
O5 S1 O6 120.2(2)
O5 S1 N1 108.19(16)
O6 S1 N1 108.51(16)
O5 S1 C9 106.63(16)
O6 S1 C9 106.13(16)
N1 S1 C9 106.44(15)

loop_
_geom_bond_atom_site_label_1
_geom_bond_atom_site_label_2
_geom_bond_distance
C1 N1 1.463(4)
C1 C5 1.526(4)
C1 C2 1.537(4)
C1 H1A 0.9800
C2 O2 1.438(4)
C2 C3 1.520(5)
C2 H2 0.9800
C3 O3 1.435(4)
C3 C8 1.506(5)
C3 H3 0.9800
C4 O4 1.403(4)
C4 O3 1.413(4)
C4 C5 1.511(5)
C4 H4 0.9800
C5 H5A 0.9700
C5 H5B 0.9700
C6 O1 1.207(5)
C6 O2 1.342(4)
C6 C7 1.483(5)
C7 H7A 0.9600
C7 H7B 0.9600
C7 H7C 0.9600
C8 H8A 0.9600
C8 H8B 0.9600
C8 H8C 0.9600
C9 C14 1.380(5)
C9 C10 1.385(5)
C9 S1 1.780(3)
C10 C11 1.388(5)
C10 H10 0.9300
C11 C12 1.367(5)
C11 H11 0.9300
C12 C13 1.376(5)
C12 N2 1.477(4)
C13 C14 1.380(5)
C13 H13 0.9300
C14 H14 0.9300
N1 S1 1.596(2)
N1 H1 0.87(5)
N2 O7 1.206(4)
N2 O8 1.215(4)
O4 H4A 0.8200
O5 S1 1.422(3)
O6 S1 1.424(3)

loop_
_geom_hbond_atom_site_label_D
_geom_hbond_atom_site_label_H
_geom_hbond_atom_site_label_A
_geom_hbond_distance_DH
_geom_hbond_distance_HA
_geom_hbond_distance_DA
_geom_hbond_angle_DHA
_geom_hbond_site_symmetry_A
O4 H4A O1 0.82 2.12 2.929(4) 171.2 1_655
N1 H1 O8 0.87(5) 2.29(5) 3.062(4) 148(3) 4
N1 H1 O4 0.87(5) 2.19(4) 2.812(4) 128(3) .
C13 H13 O1 0.93 2.55 3.331(5) 142.2 3_545
C10 H10 O3 0.93 2.47 3.391(4) 168.5 2_564
C8 H8B O7 0.96 2.48 3.348(6) 151.1 1_565
C5 H5A O6 0.97 2.52 3.277(4) 135.0 2_565

loop_
_geom_torsion_atom_site_label_1
_geom_torsion_atom_site_label_2
_geom_torsion_atom_site_label_3
_geom_torsion_atom_site_label_4
_geom_torsion
N1 C1 C2 O2 49.9(3)
C5 C1 C2 O2 172.7(3)
N1 C1 C2 C3 -69.2(3)
C5 C1 C2 C3 53.6(3)
O2 C2 C3 O3 -179.5(2)
C1 C2 C3 O3 -57.7(3)
O2 C2 C3 C8 64.1(4)
C1 C2 C3 C8 -174.2(4)
O4 C4 C5 C1 -67.9(3)
O3 C4 C5 C1 54.7(3)
N1 C1 C5 C4 71.4(3)
C2 C1 C5 C4 -51.2(3)
C14 C9 C10 C11 1.4(5)
S1 C9 C10 C11 -176.6(3)
C9 C10 C11 C12 -0.7(6)
C10 C11 C12 C13 -1.0(5)
C10 C11 C12 N2 178.5(3)
C11 C12 C13 C14 2.0(6)
N2 C12 C13 C14 -177.5(3)
C10 C9 C14 C13 -0.4(6)
S1 C9 C14 C13 177.5(3)
C12 C13 C14 C9 -1.3(6)
C5 C1 N1 S1 138.4(3)
C2 C1 N1 S1 -100.9(3)
C11 C12 N2 O7 173.7(4)
C13 C12 N2 O7 -6.7(6)
C11 C12 N2 O8 -6.9(5)
C13 C12 N2 O8 172.7(3)
O1 C6 O2 C2 -1.6(5)
C7 C6 O2 C2 178.4(3)
C3 C2 O2 C6 -151.6(3)
C1 C2 O2 C6 86.1(3)
O4 C4 O3 C3 60.9(4)
C5 C4 O3 C3 -60.0(4)
C8 C3 O3 C4 -178.3(4)
C2 C3 O3 C4 60.9(4)
C1 N1 S1 O5 15.2(3)
C1 N1 S1 O6 147.0(3)
C1 N1 S1 C9 -99.1(3)
C14 C9 S1 O5 -85.3(3)
C10 C9 S1 O5 92.7(3)
C14 C9 S1 O6 145.5(3)
C10 C9 S1 O6 -36.5(3)
C14 C9 S1 N1 30.0(3)
C10 C9 S1 N1 -152.0(3)
